data_4089356
loop_
_publ_author_name
'Kajitani, Hidenobu'
'Seino, Hidetake'
'Mizobe, Yasushi'

_publ_section_title
;
 Synthesis of a Sulfido-Capped Trinuclear Cluster
 [{(\h5-C5Me5)Ir}2{Mo(CO)3}(\m3-S)2] and Its Reactions at the Molybdenum
 Site Forming a Series of Ir2MoS2Clusters
;
_journal_issue 14
_journal_name_full Organometallics
_journal_page_first 3499
_journal_paper_doi 10.1021/om070190n
_journal_volume 26
_journal_year 2007
_chemical_formula_moiety 'C47 H54 Ir2 Mo O P2 S2 '
_chemical_formula_sum 'C47 H54 Ir2 Mo O P2 S2'
_chemical_formula_weight 1241.39
_space_group_IT_number 14
_space_group_name_Hall '-P 2ybc'
_space_group_name_H-M_alt 'P 1 21/c 1'
_symmetry_cell_setting monoclinic
_symmetry_Int_Tables_number 14
_symmetry_space_group_name_Hall '-P 2ybc'
_symmetry_space_group_name_H-M 'P 1 21/c 1'
_cell_angle_alpha 90.0000
_cell_angle_beta 93.5730(10)
_cell_angle_gamma 90.0000
_cell_formula_units_Z 4
_cell_length_a 19.5871(9)
_cell_length_b 10.8158(5)
_cell_length_c 21.2531(9)
_cell_measurement_reflns_used 13297
_cell_measurement_temperature 293
_cell_measurement_theta_max 27.5
_cell_measurement_theta_min 3.0
_cell_volume 4493.7(3)
_computing_cell_refinement CrystalClear
_computing_data_collection CrystalClear
_computing_data_reduction CrystalStructure
_computing_publication_material 'CrystalStructure 3.8.0'
_computing_structure_refinement CRYSTALS
_computing_structure_solution 'DIRDIF99 (PATTY)'
_diffrn_detector_area_resol_mean 7.31
_diffrn_measured_fraction_theta_full 0.997
_diffrn_measured_fraction_theta_max 0.997
_diffrn_measurement_device_type 'Rigaku Mercury'
_diffrn_measurement_method \w
_diffrn_radiation_type 'Mo K\a'
_diffrn_radiation_wavelength 0.71070
_diffrn_reflns_av_R_equivalents 0.030
_diffrn_reflns_limit_h_max 25
_diffrn_reflns_limit_h_min -25
_diffrn_reflns_limit_k_max 13
_diffrn_reflns_limit_k_min -14
_diffrn_reflns_limit_l_max 27
_diffrn_reflns_limit_l_min -26
_diffrn_reflns_number 34666
_diffrn_reflns_theta_full 27.48
_diffrn_reflns_theta_max 27.48
_exptl_absorpt_coefficient_mu 6.397
_exptl_absorpt_correction_T_max 0.147
_exptl_absorpt_correction_T_min 0.092
_exptl_absorpt_correction_type multi-scan
_exptl_absorpt_process_details 'Jacobson, R. (1998) Private communication'
_exptl_crystal_colour 'dark brown'
_exptl_crystal_density_diffrn 1.835
_exptl_crystal_density_method 'not measured'
_exptl_crystal_description unknown
_exptl_crystal_F_000 2408.00
_exptl_crystal_size_max 0.40
_exptl_crystal_size_mid 0.30
_exptl_crystal_size_min 0.30
_refine_diff_density_max 1.52
_refine_diff_density_min -1.10
_refine_ls_extinction_coef 26(3)
_refine_ls_extinction_method 'Larson (1970) Crystallographic Computing eq. 22'
_refine_ls_goodness_of_fit_ref 1.013
_refine_ls_hydrogen_treatment refall
_refine_ls_number_parameters 551
_refine_ls_number_reflns 10254
_refine_ls_R_factor_gt 0.0259
_refine_ls_shift/su_max 0.0000
_refine_ls_structure_factor_coef Fsqd
_refine_ls_weighting_details 'w = 1/[0.0001Fo^2^ + 0.6000\s(Fo^2^)]/(4Fo^2^)'
_refine_ls_weighting_scheme calc
_refine_ls_wR_factor_ref 0.0625
_reflns_number_gt 8459
_reflns_number_total 10254
_reflns_threshold_expression F^2^>2.0\s(F^2^)
_cod_data_source_file om070190n-file002.cif
_cod_data_source_block '__cluster4'
_cod_original_formula_sum 'C47 H54 Ir2 Mo O P2 S2 '
_cod_database_code 4089356

loop_
_symmetry_equiv_pos_site_id
_symmetry_equiv_pos_as_xyz
1 +X,+Y,+Z
2 -X,1/2+Y,1/2-Z
3 -X,-Y,-Z
4 +X,1/2-Y,1/2+Z

loop_
_atom_site_label
_atom_site_type_symbol
_atom_site_fract_x
_atom_site_fract_y
_atom_site_fract_z
_atom_site_U_iso_or_equiv
_atom_site_adp_type
_atom_site_occupancy
_atom_site_symmetry_multiplicity
_atom_site_calc_flag
_atom_site_refinement_flags
Ir(1) Ir 0.757600(10) 0.545410(10) 0.382060(10) 0.02451(3) Uani 1.00 1 d .
Ir(2) Ir 0.749360(10) 0.320490(10) 0.324600(10) 0.02776(4) Uani 1.00 1 d .
Mo(1) Mo 0.74143(2) 0.55934(3) 0.248110(10) 0.02481(7) Uani 1.00 1 d .
S(1) S 0.66500(5) 0.47239(9) 0.31965(5) 0.0291(2) Uani 1.00 1 d .
S(2) S 0.83134(5) 0.47033(9) 0.31095(4) 0.0290(2) Uani 1.00 1 d .
P(1) P 0.66089(5) 0.54368(10) 0.15583(5) 0.0316(2) Uani 1.00 1 d .
P(2) P 0.81724(5) 0.60091(10) 0.16506(5) 0.0311(2) Uani 1.00 1 d .
O(1) O 0.7421(2) 0.8426(2) 0.25837(18) 0.0655(12) Uani 1.00 1 d .
C(1) C 0.7123(2) 0.6132(4) 0.46853(19) 0.0379(11) Uani 1.00 1 d .
C(2) C 0.7316(2) 0.7163(4) 0.4306(2) 0.0408(12) Uani 1.00 1 d .
C(3) C 0.8040(2) 0.7107(4) 0.4254(2) 0.0417(12) Uani 1.00 1 d .
C(4) C 0.8293(2) 0.6037(4) 0.45977(19) 0.0391(11) Uani 1.00 1 d .
C(5) C 0.7728(2) 0.5452(4) 0.48708(19) 0.0390(11) Uani 1.00 1 d .
C(6) C 0.6429(2) 0.5863(5) 0.4895(2) 0.0689(18) Uani 1.00 1 d .
C(7) C 0.6847(3) 0.8162(5) 0.4055(2) 0.0719(19) Uani 1.00 1 d .
C(8) C 0.8468(3) 0.8039(5) 0.3937(2) 0.0702(19) Uani 1.00 1 d .
C(9) C 0.9030(2) 0.5635(5) 0.4664(2) 0.0676(18) Uani 1.00 1 d .
C(10) C 0.7766(3) 0.4411(4) 0.5334(2) 0.0655(18) Uani 1.00 1 d .
C(11) C 0.7463(2) 0.1371(3) 0.2773(2) 0.0487(13) Uani 1.00 1 d .
C(12) C 0.8071(2) 0.1468(4) 0.3171(2) 0.0489(14) Uani 1.00 1 d .
C(13) C 0.7891(2) 0.1638(3) 0.3804(2) 0.0418(12) Uani 1.00 1 d .
C(14) C 0.7162(2) 0.1648(3) 0.3801(2) 0.0418(12) Uani 1.00 1 d .
C(15) C 0.6897(2) 0.1485(3) 0.3168(2) 0.0422(12) Uani 1.00 1 d .
C(16) C 0.7415(3) 0.1101(4) 0.2080(2) 0.079(2) Uani 1.00 1 d .
C(17) C 0.8788(3) 0.1321(5) 0.2960(3) 0.086(2) Uani 1.00 1 d .
C(18) C 0.8389(3) 0.1676(5) 0.4371(2) 0.076(2) Uani 1.00 1 d .
C(19) C 0.6745(3) 0.1736(4) 0.4366(2) 0.0668(18) Uani 1.00 1 d .
C(20) C 0.6156(2) 0.1350(5) 0.2958(3) 0.079(2) Uani 1.00 1 d .
C(21) C 0.6039(2) 0.4090(4) 0.14688(19) 0.0381(11) Uani 1.00 1 d .
C(22) C 0.5453(2) 0.4078(4) 0.1812(2) 0.0537(15) Uani 1.00 1 d .
C(23) C 0.5001(2) 0.3103(5) 0.1779(3) 0.0665(19) Uani 1.00 1 d .
C(24) C 0.5130(3) 0.2095(5) 0.1412(2) 0.0680(19) Uani 1.00 1 d .
C(25) C 0.5697(3) 0.2072(5) 0.1077(2) 0.072(2) Uani 1.00 1 d .
C(26) C 0.6158(2) 0.3055(4) 0.1107(2) 0.0549(15) Uani 1.00 1 d .
C(27) C 0.5982(2) 0.6654(4) 0.1339(2) 0.0376(11) Uani 1.00 1 d .
C(28) C 0.5928(2) 0.7708(4) 0.1696(2) 0.0549(15) Uani 1.00 1 d .
C(29) C 0.5455(3) 0.8619(5) 0.1522(3) 0.075(2) Uani 1.00 1 d .
C(30) C 0.5040(2) 0.8500(5) 0.0988(3) 0.074(2) Uani 1.00 1 d .
C(31) C 0.5091(2) 0.7468(6) 0.0621(2) 0.0657(18) Uani 1.00 1 d .
C(32) C 0.5550(2) 0.6542(5) 0.0788(2) 0.0517(14) Uani 1.00 1 d .
C(33) C 0.7100(2) 0.5408(4) 0.08411(19) 0.0401(12) Uani 1.00 1 d .
C(34) C 0.7665(2) 0.6370(4) 0.09130(18) 0.0406(12) Uani 1.00 1 d .
C(35) C 0.8740(2) 0.4805(4) 0.13540(19) 0.0364(11) Uani 1.00 1 d .
C(36) C 0.8600(2) 0.3580(4) 0.1489(2) 0.0459(13) Uani 1.00 1 d .
C(37) C 0.8969(2) 0.2623(4) 0.1243(2) 0.0538(15) Uani 1.00 1 d .
C(38) C 0.9486(2) 0.2880(5) 0.0863(2) 0.0606(17) Uani 1.00 1 d .
C(39) C 0.9640(2) 0.4079(6) 0.0730(2) 0.0680(19) Uani 1.00 1 d .
C(40) C 0.9271(2) 0.5043(5) 0.0970(2) 0.0569(16) Uani 1.00 1 d .
C(41) C 0.8781(2) 0.7294(4) 0.17504(19) 0.0363(11) Uani 1.00 1 d .
C(42) C 0.8882(2) 0.8170(4) 0.1299(2) 0.0541(15) Uani 1.00 1 d .
C(43) C 0.9363(3) 0.9098(5) 0.1402(2) 0.0650(18) Uani 1.00 1 d .
C(44) C 0.9755(2) 0.9144(5) 0.1961(2) 0.0604(17) Uani 1.00 1 d .
C(45) C 0.9650(2) 0.8295(5) 0.2417(2) 0.0600(16) Uani 1.00 1 d .
C(46) C 0.9172(2) 0.7381(4) 0.2323(2) 0.0513(14) Uani 1.00 1 d .
C(47) C 0.7404(2) 0.7346(4) 0.25146(19) 0.0374(11) Uani 1.00 1 d .
H(1) H 0.6117 0.6469 0.4728 0.084 Uiso 1.00 1 c R
H(2) H 0.6440 0.5878 0.5342 0.084 Uiso 1.00 1 c R
H(3) H 0.6287 0.5068 0.4748 0.084 Uiso 1.00 1 c R
H(4) H 0.7101 0.8757 0.3839 0.086 Uiso 1.00 1 c R
H(5) H 0.6638 0.8550 0.4395 0.086 Uiso 1.00 1 c R
H(6) H 0.6504 0.7814 0.3773 0.086 Uiso 1.00 1 c R
H(7) H 0.8936 0.7802 0.3985 0.084 Uiso 1.00 1 c R
H(8) H 0.8412 0.8828 0.4124 0.084 Uiso 1.00 1 c R
H(9) H 0.8329 0.8078 0.3501 0.084 Uiso 1.00 1 c R
H(10) H 0.9067 0.4894 0.4904 0.081 Uiso 1.00 1 c R
H(11) H 0.9297 0.6263 0.4873 0.080 Uiso 1.00 1 c R
H(12) H 0.9192 0.5494 0.4259 0.080 Uiso 1.00 1 c R
H(13) H 0.7321 0.4233 0.5462 0.079 Uiso 1.00 1 c R
H(14) H 0.8054 0.4639 0.5691 0.079 Uiso 1.00 1 c R
H(15) H 0.7947 0.3699 0.5142 0.079 Uiso 1.00 1 c R
H(16) H 0.6947 0.1042 0.1934 0.095 Uiso 1.00 1 c R
H(17) H 0.7639 0.0341 0.2004 0.095 Uiso 1.00 1 c R
H(18) H 0.7627 0.1748 0.1862 0.095 Uiso 1.00 1 c R
H(19) H 0.8771 0.1203 0.2517 0.104 Uiso 1.00 1 c R
H(20) H 0.8998 0.0625 0.3164 0.104 Uiso 1.00 1 c R
H(21) H 0.9045 0.2043 0.3068 0.104 Uiso 1.00 1 c R
H(22) H 0.8842 0.1614 0.4238 0.090 Uiso 1.00 1 c R
H(23) H 0.8302 0.1005 0.4643 0.089 Uiso 1.00 1 c R
H(24) H 0.8339 0.2433 0.4589 0.089 Uiso 1.00 1 c R
H(25) H 0.7041 0.1811 0.4736 0.082 Uiso 1.00 1 c R
H(26) H 0.6474 0.1013 0.4395 0.082 Uiso 1.00 1 c R
H(27) H 0.6456 0.2441 0.4328 0.082 Uiso 1.00 1 c R
H(28) H 0.5886 0.1410 0.3313 0.093 Uiso 1.00 1 c R
H(29) H 0.6083 0.0568 0.2762 0.093 Uiso 1.00 1 c R
H(30) H 0.6029 0.1987 0.2666 0.093 Uiso 1.00 1 c R
H(31) H 0.5364 0.4762 0.2074 0.065 Uiso 1.00 1 c R
H(32) H 0.4602 0.3127 0.2010 0.080 Uiso 1.00 1 c R
H(33) H 0.4823 0.1415 0.1393 0.080 Uiso 1.00 1 c R
H(34) H 0.5781 0.1378 0.0819 0.086 Uiso 1.00 1 c R
H(35) H 0.6559 0.3015 0.0878 0.066 Uiso 1.00 1 c R
H(36) H 0.6219 0.7813 0.2067 0.065 Uiso 1.00 1 c R
H(37) H 0.5420 0.9333 0.1778 0.089 Uiso 1.00 1 c R
H(38) H 0.4717 0.9128 0.0871 0.089 Uiso 1.00 1 c R
H(39) H 0.4806 0.7389 0.0245 0.078 Uiso 1.00 1 c R
H(40) H 0.5574 0.5827 0.0531 0.061 Uiso 1.00 1 c R
H(41) H 0.7295 0.4611 0.0792 0.048 Uiso 1.00 1 c R
H(42) H 0.6806 0.5595 0.0482 0.048 Uiso 1.00 1 c R
H(43) H 0.7473 0.7174 0.0936 0.049 Uiso 1.00 1 c R
H(44) H 0.7946 0.6329 0.0565 0.049 Uiso 1.00 1 c R
H(45) H 0.8243 0.3393 0.1757 0.055 Uiso 1.00 1 c R
H(46) H 0.8862 0.1789 0.1339 0.065 Uiso 1.00 1 c R
H(47) H 0.9740 0.2226 0.0691 0.073 Uiso 1.00 1 c R
H(48) H 1.0005 0.4254 0.0470 0.083 Uiso 1.00 1 c R
H(49) H 0.9382 0.5873 0.0871 0.069 Uiso 1.00 1 c R
H(50) H 0.8617 0.8140 0.0909 0.065 Uiso 1.00 1 c R
H(51) H 0.9423 0.9703 0.1086 0.078 Uiso 1.00 1 c R
H(52) H 1.0095 0.9764 0.2028 0.073 Uiso 1.00 1 c R
H(53) H 0.9914 0.8337 0.2807 0.071 Uiso 1.00 1 c R
H(54) H 0.9105 0.6800 0.2648 0.061 Uiso 1.00 1 c R

loop_
_atom_site_aniso_label
_atom_site_aniso_U_11
_atom_site_aniso_U_22
_atom_site_aniso_U_33
_atom_site_aniso_U_12
_atom_site_aniso_U_13
_atom_site_aniso_U_23
Ir(1) 0.03120(8) 0.02265(8) 0.01971(8) -0.00058(6) 0.00178(6) -0.00062(5)
Ir(2) 0.04088(10) 0.01906(8) 0.02340(8) 0.00150(6) 0.00244(6) 0.00205(6)
Mo(1) 0.03305(17) 0.02130(16) 0.02002(15) 0.00202(13) 0.00121(13) 0.00239(12)
S(1) 0.0316(4) 0.0278(5) 0.0279(4) -0.0013(4) 0.0012(3) 0.0013(3)
S(2) 0.0323(4) 0.0292(5) 0.0257(4) 0.0039(4) 0.0041(3) 0.0037(3)
P(1) 0.0351(5) 0.0345(5) 0.0250(5) 0.0044(4) 0.0003(4) 0.0013(4)
P(2) 0.0367(5) 0.0319(5) 0.0247(4) 0.0009(4) 0.0023(4) 0.0062(4)
O(1) 0.102(2) 0.0240(17) 0.070(2) 0.0027(18) -0.003(2) 0.0009(16)
C(1) 0.046(2) 0.042(2) 0.026(2) -0.002(2) 0.0045(17) -0.0137(18)
C(2) 0.051(2) 0.030(2) 0.040(2) 0.003(2) -0.001(2) -0.0188(19)
C(3) 0.052(2) 0.040(2) 0.032(2) -0.015(2) -0.0012(19) -0.0103(19)
C(4) 0.041(2) 0.047(2) 0.028(2) -0.005(2) -0.0044(17) -0.0071(19)
C(5) 0.055(2) 0.040(2) 0.0215(19) -0.003(2) 0.0013(18) -0.0014(17)
C(6) 0.053(3) 0.102(4) 0.054(3) -0.007(3) 0.019(2) -0.018(3)
C(7) 0.099(4) 0.052(3) 0.063(3) 0.029(3) -0.001(3) -0.010(2)
C(8) 0.091(4) 0.059(3) 0.060(3) -0.041(3) 0.001(3) -0.001(2)
C(9) 0.052(3) 0.104(5) 0.045(3) 0.004(3) -0.011(2) -0.013(3)
C(10) 0.105(4) 0.059(3) 0.033(2) -0.005(3) 0.005(2) 0.009(2)
C(11) 0.093(3) 0.018(2) 0.035(2) 0.003(2) 0.003(2) -0.0003(18)
C(12) 0.073(3) 0.023(2) 0.053(2) 0.016(2) 0.018(2) 0.008(2)
C(13) 0.064(3) 0.026(2) 0.034(2) 0.012(2) -0.002(2) 0.0042(17)
C(14) 0.064(3) 0.022(2) 0.040(2) 0.006(2) 0.014(2) 0.0109(18)
C(15) 0.062(2) 0.022(2) 0.042(2) -0.009(2) -0.005(2) 0.0061(18)
C(16) 0.163(6) 0.034(3) 0.041(2) -0.008(3) 0.004(3) -0.003(2)
C(17) 0.097(4) 0.060(3) 0.104(5) 0.038(3) 0.036(4) 0.007(3)
C(18) 0.097(4) 0.064(3) 0.062(3) 0.033(3) -0.022(3) 0.006(3)
C(19) 0.100(4) 0.050(3) 0.054(3) -0.000(3) 0.035(3) 0.014(2)
C(20) 0.081(4) 0.057(3) 0.096(4) -0.026(3) -0.022(3) 0.005(3)
C(21) 0.043(2) 0.040(2) 0.030(2) 0.000(2) -0.0059(18) 0.0006(18)
C(22) 0.046(2) 0.052(3) 0.064(3) -0.007(2) 0.007(2) -0.009(2)
C(23) 0.054(3) 0.064(3) 0.081(4) -0.011(2) -0.001(2) 0.000(3)
C(24) 0.069(3) 0.059(3) 0.073(4) -0.023(3) -0.021(3) 0.007(3)
C(25) 0.104(4) 0.045(3) 0.065(3) -0.006(3) -0.007(3) -0.013(2)
C(26) 0.075(3) 0.044(2) 0.046(2) 0.000(2) 0.005(2) -0.006(2)
C(27) 0.035(2) 0.043(2) 0.034(2) 0.0035(19) 0.0004(17) 0.0100(19)
C(28) 0.053(2) 0.052(3) 0.057(3) 0.016(2) -0.010(2) 0.002(2)
C(29) 0.071(3) 0.060(3) 0.092(4) 0.031(3) -0.004(3) 0.004(3)
C(30) 0.054(3) 0.065(4) 0.103(5) 0.022(3) -0.000(3) 0.027(3)
C(31) 0.042(2) 0.089(4) 0.063(3) 0.003(3) -0.014(2) 0.032(3)
C(32) 0.043(2) 0.060(3) 0.051(2) 0.005(2) -0.006(2) 0.014(2)
C(33) 0.039(2) 0.056(3) 0.024(2) 0.002(2) -0.0014(17) -0.0048(19)
C(34) 0.045(2) 0.051(2) 0.026(2) 0.007(2) 0.0027(18) 0.0077(19)
C(35) 0.037(2) 0.042(2) 0.030(2) 0.0014(19) 0.0008(17) -0.0009(18)
C(36) 0.051(2) 0.043(2) 0.044(2) 0.002(2) 0.008(2) -0.005(2)
C(37) 0.062(3) 0.037(2) 0.062(3) 0.007(2) 0.004(2) -0.013(2)
C(38) 0.056(3) 0.072(3) 0.054(3) 0.023(2) 0.006(2) -0.015(2)
C(39) 0.055(3) 0.083(4) 0.069(3) 0.018(3) 0.028(2) 0.008(3)
C(40) 0.051(2) 0.058(3) 0.064(3) 0.006(2) 0.021(2) 0.012(2)
C(41) 0.039(2) 0.037(2) 0.033(2) -0.0021(19) 0.0050(17) 0.0054(18)
C(42) 0.075(3) 0.044(2) 0.043(2) -0.017(2) -0.001(2) 0.010(2)
C(43) 0.086(4) 0.053(3) 0.057(3) -0.022(3) 0.009(3) 0.012(2)
C(44) 0.055(3) 0.052(3) 0.076(3) -0.017(2) 0.013(2) -0.005(2)
C(45) 0.050(3) 0.067(3) 0.061(3) -0.012(2) -0.013(2) 0.000(2)
C(46) 0.051(2) 0.054(3) 0.048(2) -0.012(2) -0.005(2) 0.012(2)
C(47) 0.048(2) 0.029(2) 0.034(2) 0.0031(19) 0.0018(18) 0.0093(18)

loop_
_atom_type_symbol
_atom_type_description
_atom_type_scat_dispersion_real
_atom_type_scat_dispersion_imag
_atom_type_scat_source
C C 0.003 0.002
;
International Tables for Crystallography
(1992, Vol. C, Tables 4.2.6.8 and 6.1.1.4)
;
H H 0.000 0.000
;
International Tables for Crystallography
(1992, Vol. C, Table 6.1.1.4)
;
O O 0.011 0.006
;
International Tables for Crystallography
(1992, Vol. C, Tables 4.2.6.8 and 6.1.1.4)
;
P P 0.102 0.094
;
International Tables for Crystallography
(1992, Vol. C, Tables 4.2.6.8 and 6.1.1.4)
;
S S 0.125 0.123
;
International Tables for Crystallography
(1992, Vol. C, Tables 4.2.6.8 and 6.1.1.4)
;
Mo Mo -1.683 0.686
;
International Tables for Crystallography
(1992, Vol. C, Tables 4.2.6.8 and 6.1.1.4)
;
Ir Ir -1.444 7.990
;
International Tables for Crystallography
(1992, Vol. C, Tables 4.2.6.8 and 6.1.1.4)
;

loop_
_geom_angle_atom_site_label_1
_geom_angle_atom_site_label_2
_geom_angle_atom_site_label_3
_geom_angle
_geom_angle_publ_flag
Ir(2) Ir(1) Mo(1) 66.370(8) yes
Ir(2) Ir(1) S(1) 54.30(2) yes
Ir(2) Ir(1) S(2) 54.02(2) yes
Ir(2) Ir(1) C(1) 130.73(11) yes
Ir(2) Ir(1) C(2) 162.87(11) yes
Ir(2) Ir(1) C(3) 158.85(12) yes
Ir(2) Ir(1) C(4) 127.72(12) yes
Ir(2) Ir(1) C(5) 116.62(11) yes
Mo(1) Ir(1) S(1) 53.98(2) yes
Mo(1) Ir(1) S(2) 52.98(2) yes
Mo(1) Ir(1) C(1) 141.84(10) yes
Mo(1) Ir(1) C(2) 114.26(11) yes
Mo(1) Ir(1) C(3) 113.33(11) yes
Mo(1) Ir(1) C(4) 139.78(11) yes
Mo(1) Ir(1) C(5) 176.75(11) yes
S(1) Ir(1) S(2) 90.27(3) yes
S(1) Ir(1) C(1) 104.35(11) yes
S(1) Ir(1) C(2) 111.11(11) yes
S(1) Ir(1) C(3) 144.17(12) yes
S(1) Ir(1) C(4) 166.06(11) yes
S(1) Ir(1) C(5) 128.51(12) yes
S(2) Ir(1) C(1) 164.06(10) yes
S(2) Ir(1) C(2) 141.23(12) yes
S(2) Ir(1) C(3) 107.72(12) yes
S(2) Ir(1) C(4) 101.36(11) yes
S(2) Ir(1) C(5) 127.26(12) yes
C(1) Ir(1) C(2) 38.16(16) yes
C(1) Ir(1) C(3) 63.66(16) yes
C(1) Ir(1) C(4) 63.33(15) yes
C(1) Ir(1) C(5) 37.50(16) yes
C(2) Ir(1) C(3) 38.14(17) yes
C(2) Ir(1) C(4) 63.90(16) yes
C(2) Ir(1) C(5) 63.33(16) yes
C(3) Ir(1) C(4) 38.43(16) yes
C(3) Ir(1) C(5) 63.42(16) yes
C(4) Ir(1) C(5) 37.64(16) yes
Ir(1) Ir(2) Mo(1) 58.803(6) yes
Ir(1) Ir(2) S(1) 53.96(2) yes
Ir(1) Ir(2) S(2) 53.68(2) yes
Ir(1) Ir(2) C(11) 178.13(14) yes
Ir(1) Ir(2) C(12) 141.10(12) yes
Ir(1) Ir(2) C(13) 116.15(11) yes
Ir(1) Ir(2) C(14) 117.34(11) yes
Ir(1) Ir(2) C(15) 143.77(12) yes
Mo(1) Ir(2) S(1) 50.65(2) yes
Mo(1) Ir(2) S(2) 49.64(2) yes
Mo(1) Ir(2) C(11) 121.04(11) yes
Mo(1) Ir(2) C(12) 133.83(13) yes
Mo(1) Ir(2) C(13) 162.01(12) yes
Mo(1) Ir(2) C(14) 159.40(12) yes
Mo(1) Ir(2) C(15) 131.84(11) yes
S(1) Ir(2) S(2) 89.78(3) yes
S(1) Ir(2) C(11) 127.61(14) yes
S(1) Ir(2) C(12) 164.65(13) yes
S(1) Ir(2) C(13) 143.13(12) yes
S(1) Ir(2) C(14) 109.58(12) yes
S(1) Ir(2) C(15) 102.77(12) yes
S(2) Ir(2) C(11) 124.62(14) yes
S(2) Ir(2) C(12) 103.01(13) yes
S(2) Ir(2) C(13) 112.68(12) yes
S(2) Ir(2) C(14) 147.42(12) yes
S(2) Ir(2) C(15) 162.55(12) yes
C(11) Ir(2) C(12) 37.42(18) yes
C(11) Ir(2) C(13) 63.36(16) yes
C(11) Ir(2) C(14) 63.54(16) yes
C(11) Ir(2) C(15) 37.93(18) yes
C(12) Ir(2) C(13) 37.89(17) yes
C(12) Ir(2) C(14) 63.38(18) yes
C(12) Ir(2) C(15) 62.98(17) yes
C(13) Ir(2) C(14) 38.19(17) yes
C(13) Ir(2) C(15) 63.51(16) yes
C(14) Ir(2) C(15) 37.95(16) yes
Ir(1) Mo(1) Ir(2) 54.828(6) yes
Ir(1) Mo(1) S(1) 51.61(2) yes
Ir(1) Mo(1) S(2) 51.50(2) yes
Ir(1) Mo(1) P(1) 145.48(2) yes
Ir(1) Mo(1) P(2) 134.76(2) yes
Ir(1) Mo(1) C(47) 90.92(12) yes
Ir(2) Mo(1) S(1) 48.81(2) yes
Ir(2) Mo(1) S(2) 48.60(2) yes
Ir(2) Mo(1) P(1) 112.19(2) yes
Ir(2) Mo(1) P(2) 122.21(2) yes
Ir(2) Mo(1) C(47) 145.72(12) yes
S(1) Mo(1) S(2) 87.38(3) yes
S(1) Mo(1) P(1) 94.85(3) yes
S(1) Mo(1) P(2) 166.93(3) yes
S(1) Mo(1) C(47) 111.15(13) yes
S(2) Mo(1) P(1) 148.32(3) yes
S(2) Mo(1) P(2) 91.06(3) yes
S(2) Mo(1) C(47) 113.40(12) yes
P(1) Mo(1) P(2) 79.76(3) yes
P(1) Mo(1) C(47) 95.26(12) yes
P(2) Mo(1) C(47) 81.36(13) yes
Ir(1) S(1) Ir(2) 71.74(2) yes
Ir(1) S(1) Mo(1) 74.42(3) yes
Ir(2) S(1) Mo(1) 80.54(3) yes
Ir(1) S(2) Ir(2) 72.30(2) yes
Ir(1) S(2) Mo(1) 75.52(3) yes
Ir(2) S(2) Mo(1) 81.76(3) yes
Mo(1) P(1) C(21) 119.69(13) yes
Mo(1) P(1) C(27) 122.74(14) yes
Mo(1) P(1) C(33) 108.59(13) yes
C(21) P(1) C(27) 98.57(19) yes
C(21) P(1) C(33) 104.17(19) yes
C(27) P(1) C(33) 100.14(19) yes
Mo(1) P(2) C(34) 109.68(13) yes
Mo(1) P(2) C(35) 121.83(14) yes
Mo(1) P(2) C(41) 118.72(13) yes
C(34) P(2) C(35) 99.37(18) yes
C(34) P(2) C(41) 104.46(19) yes
C(35) P(2) C(41) 99.98(19) yes
Ir(1) C(1) C(2) 70.0(2) yes
Ir(1) C(1) C(5) 71.9(2) yes
Ir(1) C(1) C(6) 127.2(3) yes
C(2) C(1) C(5) 108.0(3) yes
C(2) C(1) C(6) 126.7(4) yes
C(5) C(1) C(6) 125.1(4) yes
Ir(1) C(2) C(1) 71.8(2) yes
Ir(1) C(2) C(3) 70.6(2) yes
Ir(1) C(2) C(7) 126.7(3) yes
C(1) C(2) C(3) 107.9(3) yes
C(1) C(2) C(7) 125.6(4) yes
C(3) C(2) C(7) 126.4(4) yes
Ir(1) C(3) C(2) 71.3(2) yes
Ir(1) C(3) C(4) 71.2(2) yes
Ir(1) C(3) C(8) 126.2(3) yes
C(2) C(3) C(4) 107.9(3) yes
C(2) C(3) C(8) 126.3(4) yes
C(4) C(3) C(8) 125.7(4) yes
Ir(1) C(4) C(3) 70.4(2) yes
Ir(1) C(4) C(5) 72.7(2) yes
Ir(1) C(4) C(9) 123.6(3) yes
C(3) C(4) C(5) 108.1(3) yes
C(3) C(4) C(9) 125.3(4) yes
C(5) C(4) C(9) 126.6(4) yes
Ir(1) C(5) C(1) 70.6(2) yes
Ir(1) C(5) C(4) 69.6(2) yes
Ir(1) C(5) C(10) 131.0(3) yes
C(1) C(5) C(4) 108.1(3) yes
C(1) C(5) C(10) 125.1(4) yes
C(4) C(5) C(10) 126.4(4) yes
Ir(2) C(11) C(12) 70.6(2) yes
Ir(2) C(11) C(15) 70.1(2) yes
Ir(2) C(11) C(16) 128.1(3) yes
C(12) C(11) C(15) 107.2(4) yes
C(12) C(11) C(16) 126.7(5) yes
C(15) C(11) C(16) 125.9(4) yes
Ir(2) C(12) C(11) 72.0(2) yes
Ir(2) C(12) C(13) 70.3(2) yes
Ir(2) C(12) C(17) 127.0(3) yes
C(11) C(12) C(13) 108.9(4) yes
C(11) C(12) C(17) 125.3(4) yes
C(13) C(12) C(17) 125.7(4) yes
Ir(2) C(13) C(12) 71.8(2) yes
Ir(2) C(13) C(14) 70.7(2) yes
Ir(2) C(13) C(18) 127.3(3) yes
C(12) C(13) C(14) 107.7(3) yes
C(12) C(13) C(18) 125.0(4) yes
C(14) C(13) C(18) 127.1(4) yes
Ir(2) C(14) C(13) 71.1(2) yes
Ir(2) C(14) C(15) 71.8(2) yes
Ir(2) C(14) C(19) 125.6(3) yes
C(13) C(14) C(15) 108.0(4) yes
C(13) C(14) C(19) 126.3(4) yes
C(15) C(14) C(19) 125.6(4) yes
Ir(2) C(15) C(11) 72.0(2) yes
Ir(2) C(15) C(14) 70.3(2) yes
Ir(2) C(15) C(20) 127.3(3) yes
C(11) C(15) C(14) 108.3(4) yes
C(11) C(15) C(20) 125.9(4) yes
C(14) C(15) C(20) 125.7(4) yes
P(1) C(21) C(22) 117.9(3) yes
P(1) C(21) C(26) 125.1(3) yes
C(22) C(21) C(26) 117.0(4) yes
C(21) C(22) C(23) 121.9(4) yes
C(22) C(23) C(24) 119.8(5) yes
C(23) C(24) C(25) 119.9(5) yes
C(24) C(25) C(26) 120.7(5) yes
C(21) C(26) C(25) 120.7(5) yes
P(1) C(27) C(28) 121.6(3) yes
P(1) C(27) C(32) 120.4(3) yes
C(28) C(27) C(32) 117.9(4) yes
C(27) C(28) C(29) 120.9(4) yes
C(28) C(29) C(30) 120.7(5) yes
C(29) C(30) C(31) 119.4(5) yes
C(30) C(31) C(32) 121.1(5) yes
C(27) C(32) C(31) 120.0(4) yes
P(1) C(33) C(34) 108.5(2) yes
P(2) C(34) C(33) 106.9(2) yes
P(2) C(35) C(36) 118.2(3) yes
P(2) C(35) C(40) 124.0(3) yes
C(36) C(35) C(40) 117.7(4) yes
C(35) C(36) C(37) 121.5(4) yes
C(36) C(37) C(38) 119.7(4) yes
C(37) C(38) C(39) 119.9(5) yes
C(38) C(39) C(40) 120.8(5) yes
C(35) C(40) C(39) 120.3(5) yes
P(2) C(41) C(42) 124.3(3) yes
P(2) C(41) C(46) 117.9(3) yes
C(42) C(41) C(46) 117.8(4) yes
C(41) C(42) C(43) 121.0(4) yes
C(42) C(43) C(44) 120.1(5) yes
C(43) C(44) C(45) 119.4(5) yes
C(44) C(45) C(46) 121.0(5) yes
C(41) C(46) C(45) 120.6(4) yes
Mo(1) C(47) O(1) 174.7(3) yes
C(1) C(6) H(1) 109.5 no
C(1) C(6) H(2) 109.5 no
C(1) C(6) H(3) 109.5 no
H(1) C(6) H(2) 109.5 no
H(1) C(6) H(3) 109.5 no
H(2) C(6) H(3) 109.5 no
C(2) C(7) H(4) 109.5 no
C(2) C(7) H(5) 109.5 no
C(2) C(7) H(6) 109.5 no
H(4) C(7) H(5) 109.5 no
H(4) C(7) H(6) 109.5 no
H(5) C(7) H(6) 109.5 no
C(3) C(8) H(7) 109.5 no
C(3) C(8) H(8) 109.5 no
C(3) C(8) H(9) 109.5 no
H(7) C(8) H(8) 109.5 no
H(7) C(8) H(9) 109.5 no
H(8) C(8) H(9) 109.5 no
C(4) C(9) H(10) 109.5 no
C(4) C(9) H(11) 109.5 no
C(4) C(9) H(12) 109.5 no
H(10) C(9) H(11) 109.5 no
H(10) C(9) H(12) 109.5 no
H(11) C(9) H(12) 109.5 no
C(5) C(10) H(13) 109.5 no
C(5) C(10) H(14) 109.5 no
C(5) C(10) H(15) 109.5 no
H(13) C(10) H(14) 109.5 no
H(13) C(10) H(15) 109.5 no
H(14) C(10) H(15) 109.5 no
C(11) C(16) H(16) 109.5 no
C(11) C(16) H(17) 109.5 no
C(11) C(16) H(18) 109.5 no
H(16) C(16) H(17) 109.5 no
H(16) C(16) H(18) 109.5 no
H(17) C(16) H(18) 109.5 no
C(12) C(17) H(19) 109.5 no
C(12) C(17) H(20) 109.5 no
C(12) C(17) H(21) 109.5 no
H(19) C(17) H(20) 109.5 no
H(19) C(17) H(21) 109.5 no
H(20) C(17) H(21) 109.5 no
C(13) C(18) H(22) 109.5 no
C(13) C(18) H(23) 109.5 no
C(13) C(18) H(24) 109.5 no
H(22) C(18) H(23) 109.5 no
H(22) C(18) H(24) 109.5 no
H(23) C(18) H(24) 109.5 no
C(14) C(19) H(25) 109.5 no
C(14) C(19) H(26) 109.5 no
C(14) C(19) H(27) 109.5 no
H(25) C(19) H(26) 109.5 no
H(25) C(19) H(27) 109.5 no
H(26) C(19) H(27) 109.5 no
C(15) C(20) H(28) 109.5 no
C(15) C(20) H(29) 109.5 no
C(15) C(20) H(30) 109.5 no
H(28) C(20) H(29) 109.5 no
H(28) C(20) H(30) 109.5 no
H(29) C(20) H(30) 109.5 no
C(21) C(22) H(31) 119.0 no
C(23) C(22) H(31) 119.1 no
C(22) C(23) H(32) 120.1 no
C(24) C(23) H(32) 120.1 no
C(23) C(24) H(33) 120.1 no
C(25) C(24) H(33) 120.1 no
C(24) C(25) H(34) 119.6 no
C(26) C(25) H(34) 119.6 no
C(21) C(26) H(35) 119.6 no
C(25) C(26) H(35) 119.6 no
C(27) C(28) H(36) 119.6 no
C(29) C(28) H(36) 119.6 no
C(28) C(29) H(37) 119.6 no
C(30) C(29) H(37) 119.6 no
C(29) C(30) H(38) 120.3 no
C(31) C(30) H(38) 120.3 no
C(30) C(31) H(39) 119.5 no
C(32) C(31) H(39) 119.5 no
C(27) C(32) H(40) 120.0 no
C(31) C(32) H(40) 120.0 no
P(1) C(33) H(41) 109.7 no
P(1) C(33) H(42) 109.7 no
C(34) C(33) H(41) 109.7 no
C(34) C(33) H(42) 109.7 no
H(41) C(33) H(42) 109.5 no
P(2) C(34) H(43) 110.1 no
P(2) C(34) H(44) 110.1 no
C(33) C(34) H(43) 110.1 no
C(33) C(34) H(44) 110.1 no
H(43) C(34) H(44) 109.5 no
C(35) C(36) H(45) 119.3 no
C(37) C(36) H(45) 119.3 no
C(36) C(37) H(46) 120.1 no
C(38) C(37) H(46) 120.1 no
C(37) C(38) H(47) 120.0 no
C(39) C(38) H(47) 120.0 no
C(38) C(39) H(48) 119.6 no
C(40) C(39) H(48) 119.6 no
C(35) C(40) H(49) 119.8 no
C(39) C(40) H(49) 119.8 no
C(41) C(42) H(50) 119.5 no
C(43) C(42) H(50) 119.5 no
C(42) C(43) H(51) 119.9 no
C(44) C(43) H(51) 119.9 no
C(43) C(44) H(52) 120.3 no
C(45) C(44) H(52) 120.3 no
C(44) C(45) H(53) 119.5 no
C(46) C(45) H(53) 119.5 no
C(41) C(46) H(54) 119.7 no
C(45) C(46) H(54) 119.7 no

loop_
_geom_bond_atom_site_label_1
_geom_bond_atom_site_label_2
_geom_bond_distance
_geom_bond_publ_flag
Ir(1) Ir(2) 2.72228(19) yes
Ir(1) Mo(1) 2.8487(3) yes
Ir(1) S(1) 2.3180(9) yes
Ir(1) S(2) 2.3025(9) yes
Ir(1) C(1) 2.215(4) yes
Ir(1) C(2) 2.191(4) yes
Ir(1) C(3) 2.183(4) yes
Ir(1) C(4) 2.193(4) yes
Ir(1) C(5) 2.233(4) yes
Ir(2) Mo(1) 3.0511(3) yes
Ir(2) S(1) 2.3279(9) yes
Ir(2) S(2) 2.3124(9) yes
Ir(2) C(11) 2.223(4) yes
Ir(2) C(12) 2.204(4) yes
Ir(2) C(13) 2.184(4) yes
Ir(2) C(14) 2.178(4) yes
Ir(2) C(15) 2.198(4) yes
Mo(1) S(1) 2.3919(10) yes
Mo(1) S(2) 2.3492(9) yes
Mo(1) P(1) 2.4450(10) yes
Mo(1) P(2) 2.4185(11) yes
Mo(1) C(47) 1.897(4) yes
P(1) C(21) 1.838(4) yes
P(1) C(27) 1.841(4) yes
P(1) C(33) 1.853(4) yes
P(2) C(34) 1.845(3) yes
P(2) C(35) 1.849(4) yes
P(2) C(41) 1.834(4) yes
O(1) C(47) 1.178(5) yes
C(1) C(2) 1.441(6) yes
C(1) C(5) 1.430(6) yes
C(1) C(6) 1.485(6) yes
C(2) C(3) 1.429(6) yes
C(2) C(7) 1.495(7) yes
C(3) C(4) 1.440(6) yes
C(3) C(8) 1.499(7) yes
C(4) C(5) 1.428(6) yes
C(4) C(9) 1.506(6) yes
C(5) C(10) 1.494(6) yes
C(11) C(12) 1.420(7) yes
C(11) C(15) 1.437(7) yes
C(11) C(16) 1.499(6) yes
C(12) C(13) 1.424(6) yes
C(12) C(17) 1.509(8) yes
C(13) C(14) 1.427(6) yes
C(13) C(18) 1.504(7) yes
C(14) C(15) 1.423(6) yes
C(14) C(19) 1.497(7) yes
C(15) C(20) 1.498(7) yes
C(21) C(22) 1.397(6) yes
C(21) C(26) 1.386(6) yes
C(22) C(23) 1.375(7) yes
C(23) C(24) 1.373(8) yes
C(24) C(25) 1.356(9) yes
C(25) C(26) 1.394(8) yes
C(27) C(28) 1.378(6) yes
C(27) C(32) 1.406(6) yes
C(28) C(29) 1.387(7) yes
C(29) C(30) 1.359(8) yes
C(30) C(31) 1.370(9) yes
C(31) C(32) 1.377(7) yes
C(33) C(34) 1.520(6) yes
C(35) C(36) 1.387(6) yes
C(35) C(40) 1.386(6) yes
C(36) C(37) 1.384(7) yes
C(37) C(38) 1.364(7) yes
C(38) C(39) 1.365(8) yes
C(39) C(40) 1.385(8) yes
C(41) C(42) 1.372(6) yes
C(41) C(46) 1.399(6) yes
C(42) C(43) 1.385(7) yes
C(43) C(44) 1.373(7) yes
C(44) C(45) 1.360(8) yes
C(45) C(46) 1.368(7) yes
C(6) H(1) 0.950 no
C(6) H(2) 0.950 no
C(6) H(3) 0.950 no
C(7) H(4) 0.950 no
C(7) H(5) 0.950 no
C(7) H(6) 0.950 no
C(8) H(7) 0.950 no
C(8) H(8) 0.950 no
C(8) H(9) 0.950 no
C(9) H(10) 0.950 no
C(9) H(11) 0.950 no
C(9) H(12) 0.950 no
C(10) H(13) 0.950 no
C(10) H(14) 0.950 no
C(10) H(15) 0.950 no
C(16) H(16) 0.950 no
C(16) H(17) 0.950 no
C(16) H(18) 0.950 no
C(17) H(19) 0.950 no
C(17) H(20) 0.950 no
C(17) H(21) 0.950 no
C(18) H(22) 0.950 no
C(18) H(23) 0.950 no
C(18) H(24) 0.950 no
C(19) H(25) 0.950 no
C(19) H(26) 0.950 no
C(19) H(27) 0.950 no
C(20) H(28) 0.950 no
C(20) H(29) 0.950 no
C(20) H(30) 0.950 no
C(22) H(31) 0.950 no
C(23) H(32) 0.950 no
C(24) H(33) 0.950 no
C(25) H(34) 0.950 no
C(26) H(35) 0.950 no
C(28) H(36) 0.950 no
C(29) H(37) 0.950 no
C(30) H(38) 0.950 no
C(31) H(39) 0.950 no
C(32) H(40) 0.950 no
C(33) H(41) 0.950 no
C(33) H(42) 0.950 no
C(34) H(43) 0.950 no
C(34) H(44) 0.950 no
C(36) H(45) 0.950 no
C(37) H(46) 0.950 no
C(38) H(47) 0.950 no
C(39) H(48) 0.950 no
C(40) H(49) 0.950 no
C(42) H(50) 0.950 no
C(43) H(51) 0.950 no
C(44) H(52) 0.950 no
C(45) H(53) 0.950 no
C(46) H(54) 0.950 no
